data_7002510
loop_
_publ_author_name
'Blagg, Robin J.'
'Adams, Christopher J.'
'Charmant, Jonathan P. H.'
'Connelly, Neil G.'
'Haddow, Mairi F.'
'Hamilton, Alex'
'Knight, James'
'Orpen, A. Guy'
'Ridgway, Benjamin M.'

_publ_section_title
;
 A novel route to rhodaboratranes [Rh(CO)(PR3){B(taz)3}]+via the redox
 activation of scorpionate complexes [RhLL&#x2032;Tt]
;
_journal_issue 40
_journal_name_full 'Dalton Transactions'
_journal_page_first 8724
_journal_page_last 8736
_journal_paper_doi 10.1039/b910108j
_journal_year 2009
_chemical_formula_moiety 'C33 H50 B2 N18 O3 Rh2 S6'
_chemical_formula_sum 'C33 H50 B2 N18 O3 Rh2 S6'
_chemical_formula_weight 1166.71
_chemical_name_systematic
;
?
;
_space_group_IT_number 167
_symmetry_cell_setting hexagonal
_symmetry_Int_Tables_number 167
_symmetry_space_group_name_Hall '-R 3 2"c'
_symmetry_space_group_name_H-M 'R -3 c :H'
_atom_sites_solution_hydrogens geom
_atom_sites_solution_primary direct
_atom_sites_solution_secondary difmap
_audit_creation_method SHELXL-97
_cell_angle_alpha 90.00
_cell_angle_beta 90.00
_cell_angle_gamma 120.00
_cell_formula_units_Z 6
_cell_length_a 12.8960(18)
_cell_length_b 12.8960(18)
_cell_length_c 74.468(15)
_cell_measurement_reflns_used 2673
_cell_measurement_temperature 100(2)
_cell_measurement_theta_max 27.48
_cell_measurement_theta_min 1
_cell_volume 10725(3)
_computing_cell_refinement 'SAINT (Briker, 2001)'
_computing_data_collection 'SMART (Bruker, 2001)'
_computing_data_reduction 'SHELXTL (Bruker, 2001)'
_computing_molecular_graphics 'SHELXTL (Bruker, 2001)'
_computing_publication_material 'SHELXTL (Bruker, 2001)'
_computing_structure_refinement 'SHELXL-97 (Sheldrick, 1997)'
_computing_structure_solution 'SHELXS-97 (Sheldrick, 1990)'
_diffrn_ambient_temperature 100(2)
_diffrn_measured_fraction_theta_full 0.974
_diffrn_measured_fraction_theta_max 0.974
_diffrn_radiation_monochromator graphite
_diffrn_radiation_source 'fine-focus sealed tube'
_diffrn_radiation_type MoK\a
_diffrn_radiation_wavelength 0.71073
_diffrn_reflns_av_R_equivalents 0.0831
_diffrn_reflns_av_sigmaI/netI 0.0555
_diffrn_reflns_limit_h_max 16
_diffrn_reflns_limit_h_min -16
_diffrn_reflns_limit_k_max 16
_diffrn_reflns_limit_k_min -16
_diffrn_reflns_limit_l_max 96
_diffrn_reflns_limit_l_min -96
_diffrn_reflns_number 34932
_diffrn_reflns_theta_full 27.48
_diffrn_reflns_theta_max 27.48
_diffrn_reflns_theta_min 2.85
_exptl_absorpt_coefficient_mu 0.674
_exptl_absorpt_correction_T_max 0.94
_exptl_absorpt_correction_T_min 0.78890534
_exptl_absorpt_correction_type multi-scan
_exptl_absorpt_process_details 'SADABS (Sheldrick, 2001)'
_exptl_crystal_colour yellow
_exptl_crystal_density_diffrn 1.084
_exptl_crystal_density_method 'not measured'
_exptl_crystal_description plate
_exptl_crystal_F_000 3564
_exptl_crystal_size_max 0.4
_exptl_crystal_size_mid 0.1
_exptl_crystal_size_min 0.1
_platon_squeeze_details ' ?'
_refine_diff_density_max 0.573
_refine_diff_density_min -0.806
_refine_diff_density_rms 0.110
_refine_ls_extinction_method none
_refine_ls_goodness_of_fit_ref 1.168
_refine_ls_hydrogen_treatment constr
_refine_ls_matrix_type full
_refine_ls_number_parameters 100
_refine_ls_number_reflns 2673
_refine_ls_number_restraints 0
_refine_ls_restrained_S_all 1.168
_refine_ls_R_factor_all 0.0731
_refine_ls_R_factor_gt 0.0501
_refine_ls_shift/su_max 0.000
_refine_ls_shift/su_mean 0.000
_refine_ls_structure_factor_coef Fsqd
_refine_ls_weighting_details 'calc w=1/[\s^2^(Fo^2^)+(0.0783P)^2^+0.0000P] where P=(Fo^2^+2Fc^2^)/3'
_refine_ls_weighting_scheme calc
_refine_ls_wR_factor_gt 0.1462
_refine_ls_wR_factor_ref 0.1543
_reflns_number_gt 2086
_reflns_number_total 2673
_reflns_threshold_expression >2sigma(I)
_cod_data_source_file b910108j.txt
_cod_data_source_block 5
_cod_original_sg_symbol_H-M 'R -3 c'
_cod_database_code 7002510

loop_
_symmetry_equiv_pos_as_xyz
'x, y, z'
'-y, x-y, z'
'-x+y, -x, z'
'y, x, -z+1/2'
'x-y, -y, -z+1/2'
'-x, -x+y, -z+1/2'
'x+2/3, y+1/3, z+1/3'
'-y+2/3, x-y+1/3, z+1/3'
'-x+y+2/3, -x+1/3, z+1/3'
'y+2/3, x+1/3, -z+5/6'
'x-y+2/3, -y+1/3, -z+5/6'
'-x+2/3, -x+y+1/3, -z+5/6'
'x+1/3, y+2/3, z+2/3'
'-y+1/3, x-y+2/3, z+2/3'
'-x+y+1/3, -x+2/3, z+2/3'
'y+1/3, x+2/3, -z+7/6'
'x-y+1/3, -y+2/3, -z+7/6'
'-x+1/3, -x+y+2/3, -z+7/6'
'-x, -y, -z'
'y, -x+y, -z'
'x-y, x, -z'
'-y, -x, z-1/2'
'-x+y, y, z-1/2'
'x, x-y, z-1/2'
'-x+2/3, -y+1/3, -z+1/3'
'y+2/3, -x+y+1/3, -z+1/3'
'x-y+2/3, x+1/3, -z+1/3'
'-y+2/3, -x+1/3, z-1/6'
'-x+y+2/3, y+1/3, z-1/6'
'x+2/3, x-y+1/3, z-1/6'
'-x+1/3, -y+2/3, -z+2/3'
'y+1/3, -x+y+2/3, -z+2/3'
'x-y+1/3, x+2/3, -z+2/3'
'-y+1/3, -x+2/3, z+1/6'
'-x+y+1/3, y+2/3, z+1/6'
'x+1/3, x-y+2/3, z+1/6'

loop_
_atom_site_label
_atom_site_type_symbol
_atom_site_fract_x
_atom_site_fract_y
_atom_site_fract_z
_atom_site_U_iso_or_equiv
_atom_site_adp_type
_atom_site_occupancy
_atom_site_symmetry_multiplicity
_atom_site_calc_flag
_atom_site_refinement_flags
_atom_site_disorder_assembly
_atom_site_disorder_group
Rh1 Rh 0.6667 0.3333 0.066147(6) 0.0301(2) Uani 1 3 d S . .
S1 S 0.68275(10) 0.17740(9) 0.048886(12) 0.0335(3) Uani 1 1 d . . .
N1 N 0.5803(3) 0.2045(3) 0.01798(4) 0.0326(8) Uani 1 1 d . . .
N2 N 0.4772(3) 0.1388(3) 0.00778(4) 0.0343(8) Uani 1 1 d . . .
N3 N 0.4744(3) 0.0341(3) 0.03120(4) 0.0337(8) Uani 1 1 d . . .
O1 O 0.8778(3) 0.3333 0.0833 0.0476(11) Uani 1 2 d S . .
B1 B 0.6667 0.3333 0.01158(10) 0.0317(16) Uani 1 3 d S . .
H1 H 0.6667 0.3333 -0.0018 0.038 Uiso 1 3 calc SR . .
C1 C 0.7878(5) 0.3333 0.0833 0.0340(13) Uani 1 2 d S . .
C2 C 0.5790(4) 0.1403(4) 0.03217(5) 0.0332(9) Uani 1 1 d . . .
C3 C 0.4154(4) 0.0376(4) 0.01617(5) 0.0368(9) Uani 1 1 d . . .
C4 C 0.2985(4) -0.0616(5) 0.01024(6) 0.0513(12) Uani 1 1 d . . .
H4A H 0.2806 -0.0446 -0.0018 0.077 Uiso 1 1 calc R . .
H4B H 0.2360 -0.0699 0.0186 0.077 Uiso 1 1 calc R . .
H4C H 0.3011 -0.1362 0.0100 0.077 Uiso 1 1 calc R . .
C5 C 0.4336(5) -0.0647(4) 0.04427(6) 0.0425(11) Uani 1 1 d . . .
H5A H 0.3451 -0.1124 0.0441 0.051 Uiso 1 1 calc R . .
H5B H 0.4586 -0.0310 0.0565 0.051 Uiso 1 1 calc R . .
C6 C 0.4838(5) -0.1455(4) 0.04025(6) 0.0479(12) Uani 1 1 d . . .
H6A H 0.4549 -0.1833 0.0285 0.072 Uiso 1 1 calc R . .
H6B H 0.4577 -0.2074 0.0495 0.072 Uiso 1 1 calc R . .
H6C H 0.5714 -0.0982 0.0401 0.072 Uiso 1 1 calc R . .

loop_
_atom_site_aniso_label
_atom_site_aniso_U_11
_atom_site_aniso_U_22
_atom_site_aniso_U_33
_atom_site_aniso_U_23
_atom_site_aniso_U_13
_atom_site_aniso_U_12
Rh1 0.0351(2) 0.0351(2) 0.0201(3) 0.000 0.000 0.01757(12)
S1 0.0419(6) 0.0346(6) 0.0272(5) -0.0009(4) -0.0035(4) 0.0214(5)
N1 0.0325(18) 0.040(2) 0.0268(15) -0.0028(14) -0.0030(13) 0.0191(16)
N2 0.0328(19) 0.038(2) 0.0321(16) -0.0109(14) -0.0072(14) 0.0182(16)
N3 0.0364(19) 0.0296(18) 0.0347(17) -0.0057(14) -0.0013(15) 0.0161(16)
O1 0.0429(18) 0.077(4) 0.034(2) -0.001(2) -0.0004(11) 0.0387(18)
B1 0.035(2) 0.035(2) 0.026(3) 0.000 0.000 0.0174(12)
C1 0.036(2) 0.041(4) 0.026(3) -0.001(2) -0.0004(12) 0.0205(18)
C2 0.040(2) 0.032(2) 0.0305(18) -0.0029(15) 0.0009(17) 0.0205(19)
C3 0.037(2) 0.036(2) 0.038(2) -0.0093(18) -0.0007(18) 0.019(2)
C4 0.039(3) 0.047(3) 0.053(3) -0.011(2) -0.009(2) 0.011(2)
C5 0.050(3) 0.032(2) 0.039(2) 0.0024(18) 0.007(2) 0.015(2)
C6 0.065(3) 0.036(3) 0.047(2) -0.002(2) -0.005(2) 0.029(2)

loop_
_atom_type_symbol
_atom_type_description
_atom_type_scat_dispersion_real
_atom_type_scat_dispersion_imag
_atom_type_scat_source
C C 0.0033 0.0016 'International Tables Vol C Tables 4.2.6.8 and 6.1.1.4'
H H 0.0000 0.0000 'International Tables Vol C Tables 4.2.6.8 and 6.1.1.4'
B B 0.0013 0.0007 'International Tables Vol C Tables 4.2.6.8 and 6.1.1.4'
N N 0.0061 0.0033 'International Tables Vol C Tables 4.2.6.8 and 6.1.1.4'
O O 0.0106 0.0060 'International Tables Vol C Tables 4.2.6.8 and 6.1.1.4'
S S 0.1246 0.1234 'International Tables Vol C Tables 4.2.6.8 and 6.1.1.4'
Rh Rh -1.1178 0.9187 'International Tables Vol C Tables 4.2.6.8 and 6.1.1.4'

loop_
_geom_angle_atom_site_label_1
_geom_angle_atom_site_label_2
_geom_angle_atom_site_label_3
_geom_angle
_geom_angle_site_symmetry_1
_geom_angle_site_symmetry_3
_geom_angle_publ_flag
C1 Rh1 C1 84.11(17) . 3_665 ?
C1 Rh1 C1 84.11(17) . 2_655 ?
C1 Rh1 C1 84.10(17) 3_665 2_655 ?
C1 Rh1 S1 92.71(8) . 2_655 ?
C1 Rh1 S1 170.95(10) 3_665 2_655 ?
C1 Rh1 S1 87.15(8) 2_655 2_655 ?
C1 Rh1 S1 170.95(10) . 3_665 ?
C1 Rh1 S1 87.15(8) 3_665 3_665 ?
C1 Rh1 S1 92.71(8) 2_655 3_665 ?
S1 Rh1 S1 95.60(3) 2_655 3_665 ?
C1 Rh1 S1 87.15(8) . . ?
C1 Rh1 S1 92.71(7) 3_665 . ?
C1 Rh1 S1 170.96(10) 2_655 . ?
S1 Rh1 S1 95.59(3) 2_655 . ?
S1 Rh1 S1 95.59(3) 3_665 . ?
C1 Rh1 Rh1 50.66(11) . 16_544 ?
C1 Rh1 Rh1 50.66(11) 3_665 16_544 ?
C1 Rh1 Rh1 50.66(11) 2_655 16_544 ?
S1 Rh1 Rh1 121.20(2) 2_655 16_544 ?
S1 Rh1 Rh1 121.20(2) 3_665 16_544 ?
S1 Rh1 Rh1 121.20(2) . 16_544 ?
C2 S1 Rh1 103.45(14) . . ?
C2 N1 N2 110.0(3) . . ?
C2 N1 B1 133.6(4) . . ?
N2 N1 B1 116.3(3) . . ?
C3 N2 N1 105.6(3) . . ?
C2 N3 C3 107.3(3) . . ?
C2 N3 C5 125.5(4) . . ?
C3 N3 C5 127.2(4) . . ?
N1 B1 N1 110.9(3) . 2_655 ?
N1 B1 N1 110.9(3) . 3_665 ?
N1 B1 N1 110.9(3) 2_655 3_665 ?
N1 B1 H1 108.0 . . ?
N1 B1 H1 108.0 2_655 . ?
N1 B1 H1 108.0 3_665 . ?
O1 C1 Rh1 140.67(11) . 16_544 ?
O1 C1 Rh1 140.67(11) . . ?
Rh1 C1 Rh1 78.7(2) 16_544 . ?
N1 C2 N3 106.3(3) . . ?
N1 C2 S1 129.5(3) . . ?
N3 C2 S1 124.2(3) . . ?
N2 C3 N3 110.8(4) . . ?
N2 C3 C4 125.1(4) . . ?
N3 C3 C4 124.1(4) . . ?
C3 C4 H4A 109.5 . . ?
C3 C4 H4B 109.5 . . ?
H4A C4 H4B 109.5 . . ?
C3 C4 H4C 109.5 . . ?
H4A C4 H4C 109.5 . . ?
H4B C4 H4C 109.5 . . ?
N3 C5 C6 112.1(4) . . ?
N3 C5 H5A 109.2 . . ?
C6 C5 H5A 109.2 . . ?
N3 C5 H5B 109.2 . . ?
C6 C5 H5B 109.2 . . ?
H5A C5 H5B 107.9 . . ?
C5 C6 H6A 109.5 . . ?
C5 C6 H6B 109.5 . . ?
H6A C6 H6B 109.5 . . ?
C5 C6 H6C 109.5 . . ?
H6A C6 H6C 109.5 . . ?
H6B C6 H6C 109.5 . . ?

loop_
_geom_bond_atom_site_label_1
_geom_bond_atom_site_label_2
_geom_bond_distance
_geom_bond_site_symmetry_2
_geom_bond_publ_flag
Rh1 C1 2.019(5) . ?
Rh1 C1 2.019(5) 3_665 ?
Rh1 C1 2.019(5) 2_655 ?
Rh1 S1 2.4809(11) 2_655 ?
Rh1 S1 2.4809(11) 3_665 ?
Rh1 S1 2.4811(11) . ?
Rh1 Rh1 2.5594(10) 16_544 ?
S1 C2 1.711(4) . ?
N1 C2 1.337(5) . ?
N1 N2 1.392(4) . ?
N1 B1 1.542(4) . ?
N2 C3 1.300(6) . ?
N3 C2 1.361(5) . ?
N3 C3 1.367(5) . ?
N3 C5 1.475(5) . ?
O1 C1 1.161(7) . ?
B1 N1 1.542(4) 2_655 ?
B1 N1 1.542(4) 3_665 ?
B1 H1 1.0000 . ?
C1 Rh1 2.019(5) 16_544 ?
C3 C4 1.475(6) . ?
C4 H4A 0.9800 . ?
C4 H4B 0.9800 . ?
C4 H4C 0.9800 . ?
C5 C6 1.505(6) . ?
C5 H5A 0.9900 . ?
C5 H5B 0.9900 . ?
C6 H6A 0.9800 . ?
C6 H6B 0.9800 . ?
C6 H6C 0.9800 . ?

loop_
_geom_torsion_atom_site_label_1
_geom_torsion_atom_site_label_2
_geom_torsion_atom_site_label_3
_geom_torsion_atom_site_label_4
_geom_torsion
_geom_torsion_site_symmetry_1
_geom_torsion_site_symmetry_2
_geom_torsion_site_symmetry_3
_geom_torsion_site_symmetry_4
_geom_torsion_publ_flag
C1 Rh1 S1 C2 176.30(17) . . . . ?
C1 Rh1 S1 C2 92.34(17) 3_665 . . . ?
C1 Rh1 S1 C2 161.4(4) 2_655 . . . ?
S1 Rh1 S1 C2 -91.26(14) 2_655 . . . ?
S1 Rh1 S1 C2 4.94(15) 3_665 . . . ?
Rh1 Rh1 S1 C2 136.84(15) 16_544 . . . ?
C2 N1 N2 C3 1.0(4) . . . . ?
B1 N1 N2 C3 -176.2(3) . . . . ?
C2 N1 B1 N1 28.7(7) . . . 2_655 ?
N2 N1 B1 N1 -154.9(4) . . . 2_655 ?
C2 N1 B1 N1 -94.9(4) . . . 3_665 ?
N2 N1 B1 N1 81.4(6) . . . 3_665 ?
C1 Rh1 C1 O1 137.67(7) 3_665 . . . ?
C1 Rh1 C1 O1 -137.67(7) 2_655 . . . ?
S1 Rh1 C1 O1 -50.82(2) 2_655 . . . ?
S1 Rh1 C1 O1 152.6(4) 3_665 . . . ?
S1 Rh1 C1 O1 44.65(3) . . . . ?
Rh1 Rh1 C1 O1 179.998(2) 16_544 . . . ?
C1 Rh1 C1 Rh1 -42.32(7) 3_665 . . 16_544 ?
C1 Rh1 C1 Rh1 42.33(7) 2_655 . . 16_544 ?
S1 Rh1 C1 Rh1 129.18(2) 2_655 . . 16_544 ?
S1 Rh1 C1 Rh1 -27.4(4) 3_665 . . 16_544 ?
S1 Rh1 C1 Rh1 -135.35(3) . . . 16_544 ?
N2 N1 C2 N3 -0.8(4) . . . . ?
B1 N1 C2 N3 175.7(4) . . . . ?
N2 N1 C2 S1 179.8(3) . . . . ?
B1 N1 C2 S1 -3.7(7) . . . . ?
C3 N3 C2 N1 0.3(4) . . . . ?
C5 N3 C2 N1 -179.1(4) . . . . ?
C3 N3 C2 S1 179.8(3) . . . . ?
C5 N3 C2 S1 0.4(6) . . . . ?
Rh1 S1 C2 N1 69.7(4) . . . . ?
Rh1 S1 C2 N3 -109.6(3) . . . . ?
N1 N2 C3 N3 -0.8(4) . . . . ?
N1 N2 C3 C4 -179.8(4) . . . . ?
C2 N3 C3 N2 0.3(5) . . . . ?
C5 N3 C3 N2 179.7(4) . . . . ?
C2 N3 C3 C4 179.3(4) . . . . ?
C5 N3 C3 C4 -1.3(7) . . . . ?
C2 N3 C5 C6 -85.2(5) . . . . ?
C3 N3 C5 C6 95.6(5) . . . . ?

loop_
_platon_squeeze_void_nr
_platon_squeeze_void_average_x
_platon_squeeze_void_average_y
_platon_squeeze_void_average_z
_platon_squeeze_void_volume
_platon_squeeze_void_count_electrons
1 -0.310 -0.293 0.000 4374.4 -29.5
